data_2242847
loop_
_publ_author_name
'Sivajeyanthi, Palaniyappan'
'Jeevaraj, Muthaiah'
'Edison, Bellarmin'
'Balasubramani, Kasthuri'

_publ_section_title
;
 Crystal structure, Hirshfeld surface analysis and frontier molecular
 orbital analysis of
 (<i>E</i>)-4-bromo-<i>N</i>'-(2,3-dichlorobenzylidene)benzohydrazide
;
_journal_coeditor_code SU5466
_journal_issue 3
_journal_name_full 'Acta Crystallographica Section E'
_journal_page_first 324
_journal_page_last 327
_journal_paper_doi 10.1107/S2056989019001816
_journal_volume 75
_journal_year 2019
_chemical_formula_iupac 'C14 H9 Br Cl2 N2 O'
_chemical_formula_moiety 'C14 H9 Br Cl2 N2 O'
_chemical_formula_sum 'C14 H9 Br Cl2 N2 O'
_chemical_formula_weight 372.04
_chemical_name_systematic
;
(<i>E</i>)-4-Bromo-<i>N</i>'-(2,3-dichlorobenzylidene)benzohydrazide
;
_space_group_crystal_system monoclinic
_space_group_IT_number 14
_space_group_name_Hall '-P 2ybc'
_space_group_name_H-M_alt 'P 1 21/c 1'
_symmetry_space_group_name_Hall '-P 2ybc'
_symmetry_space_group_name_H-M 'P 1 21/c 1'
_atom_sites_solution_hydrogens geom
_atom_sites_solution_primary direct
_atom_sites_solution_secondary difmap
_audit_creation_method SHELXL-2017/1
_cell_angle_alpha 90
_cell_angle_beta 96.446(6)
_cell_angle_gamma 90
_cell_formula_units_Z 4
_cell_length_a 11.1952(18)
_cell_length_b 14.055(2)
_cell_length_c 9.3050(12)
_cell_measurement_reflns_used 3186
_cell_measurement_temperature 296(2)
_cell_measurement_theta_max 47.530
_cell_measurement_theta_min 4.666
_cell_volume 1454.9(4)
_computing_cell_refinement
;
APEX2 and SAINT (Bruker, 2004)
;
_computing_data_collection
;
APEX2 (Bruker, 2004)
;
_computing_data_reduction
;
SAINT and XPREP (Bruker, 2004)
;
_computing_molecular_graphics
;
PLATON (Spek, 2009)
;
_computing_publication_material
;
SHELXL2017 (Sheldrick, 2015) and PLATON (Spek, 2009)
;
_computing_structure_refinement
;
SHELXL2017 (Sheldrick, 2015)
;
_computing_structure_solution
;
SIR92 (Altomare <i>et al.</i>,  1993)
;
_diffrn_ambient_temperature 296(2)
_diffrn_measured_fraction_theta_full 0.995
_diffrn_measured_fraction_theta_max 0.931
_diffrn_measurement_device_type 'Bruker Kappa APEXII CCD'
_diffrn_measurement_method '\w and \f scan'
_diffrn_radiation_type MoK\a
_diffrn_radiation_wavelength 0.71073
_diffrn_reflns_av_R_equivalents 0.0498
_diffrn_reflns_av_unetI/netI 0.0672
_diffrn_reflns_limit_h_max 14
_diffrn_reflns_limit_h_min -14
_diffrn_reflns_limit_k_max 18
_diffrn_reflns_limit_k_min -18
_diffrn_reflns_limit_l_max 12
_diffrn_reflns_limit_l_min -8
_diffrn_reflns_number 11392
_diffrn_reflns_theta_full 25.242
_diffrn_reflns_theta_max 28.251
_diffrn_reflns_theta_min 2.637
_diffrn_source 'fine-focus sealed tube'
_exptl_absorpt_coefficient_mu 3.188
_exptl_absorpt_correction_T_max 0.568
_exptl_absorpt_correction_T_min 0.448
_exptl_absorpt_correction_type multi-scan
_exptl_absorpt_process_details
;
(SADABS; Bruker, 2004)
;
_exptl_crystal_colour colourless
_exptl_crystal_density_diffrn 1.699
_exptl_crystal_density_method 'not measured'
_exptl_crystal_description block
_exptl_crystal_F_000 736
_exptl_crystal_size_max 0.300
_exptl_crystal_size_mid 0.200
_exptl_crystal_size_min 0.200
_refine_diff_density_max 0.704
_refine_diff_density_min -0.630
_refine_ls_extinction_method none
_refine_ls_goodness_of_fit_ref 0.936
_refine_ls_hydrogen_treatment constr
_refine_ls_matrix_type full
_refine_ls_number_parameters 181
_refine_ls_number_reflns 3363
_refine_ls_number_restraints 0
_refine_ls_restrained_S_all 0.936
_refine_ls_R_factor_all 0.1284
_refine_ls_R_factor_gt 0.0511
_refine_ls_shift/su_max 0.000
_refine_ls_shift/su_mean 0.000
_refine_ls_structure_factor_coef Fsqd
_refine_ls_weighting_details 'w=1/[\s^2^(Fo^2^)+(0.1000P)^2^] where P=(Fo^2^+2Fc^2^)/3'
_refine_ls_weighting_scheme calc
_refine_ls_wR_factor_gt 0.1333
_refine_ls_wR_factor_ref 0.1731
_reflns_number_gt 1724
_reflns_number_total 3363
_reflns_threshold_expression 'I > 2\s(I)'
_cod_data_source_file su5466sup1.cif
_cod_data_source_block I
_cod_original_cell_volume 1454.8(4)
_cod_database_code 2242847
_shelx_space_group_comment
;
The symmetry employed for this shelxl refinement is uniquely defined
by the following loop, which should always be used as a source of
symmetry information in preference to the above space-group names.
They are only intended as comments.
;
_shelx_estimated_absorpt_t_min 0.448
_shelx_estimated_absorpt_t_max 0.568

loop_
_space_group_symop_operation_xyz
'x, y, z'
'-x, y+1/2, -z+1/2'
'-x, -y, -z'
'x, -y-1/2, z-1/2'

loop_
_atom_site_type_symbol
_atom_site_label
_atom_site_fract_x
_atom_site_fract_y
_atom_site_fract_z
_atom_site_U_iso_or_equiv
_atom_site_adp_type
_atom_site_calc_flag
_atom_site_occupancy
Br Br1 0.45376(6) -0.17154(4) 0.33892(7) 0.0891(3) Uani d 1
Cl Cl1 0.24263(13) 0.60728(9) 0.12531(12) 0.0749(4) Uani d 1
Cl Cl2 0.11288(14) 0.77291(9) -0.05544(15) 0.0843(5) Uani d 1
O O1 0.2713(3) 0.1659(2) -0.1706(3) 0.0628(9) Uani d 1
N N1 0.2462(3) 0.2532(2) 0.0288(3) 0.0456(9) Uani d 1
H H1N1 0.253851 0.257938 0.121571 0.055 Uiso calc 1
N N2 0.1988(3) 0.3275(2) -0.0585(4) 0.0478(9) Uani d 1
C C6 0.3268(4) 0.0931(3) 0.0576(4) 0.0439(10) Uani d 1
C C9 0.1358(4) 0.4878(3) -0.0799(4) 0.0470(10) Uani d 1
C C7 0.2801(4) 0.1731(3) -0.0370(4) 0.0452(10) Uani d 1
C C5 0.3717(4) 0.1033(3) 0.2017(4) 0.0473(10) Uani d 1
H H5 0.375456 0.163419 0.243713 0.057 Uiso calc 1
C C10 0.1524(4) 0.5818(3) -0.0321(4) 0.0483(10) Uani d 1
C C3 0.4067(4) -0.0633(3) 0.2236(5) 0.0527(11) Uani d 1
C C4 0.4112(4) 0.0249(3) 0.2838(5) 0.0539(11) Uani d 1
H H4 0.440892 0.032600 0.380460 0.065 Uiso calc 1
C C8 0.1896(4) 0.4073(3) 0.0037(4) 0.0496(11) Uani d 1
H H8 0.216763 0.414398 0.101258 0.060 Uiso calc 1
C C11 0.0950(5) 0.6564(3) -0.1127(5) 0.0569(12) Uani d 1
C C12 0.0226(5) 0.6387(4) -0.2402(5) 0.0663(14) Uani d 1
H H12 -0.015996 0.688339 -0.292702 0.080 Uiso calc 1
C C14 0.0639(4) 0.4716(3) -0.2103(5) 0.0555(12) Uani d 1
H H14 0.053241 0.409731 -0.244882 0.067 Uiso calc 1
C C1 0.3261(5) 0.0017(3) -0.0023(5) 0.0636(13) Uani d 1
H H1 0.299196 -0.006402 -0.099732 0.076 Uiso calc 1
C C13 0.0084(5) 0.5456(4) -0.2885(5) 0.0674(14) Uani d 1
H H13 -0.039161 0.533003 -0.374844 0.081 Uiso calc 1
C C2 0.3643(5) -0.0761(3) 0.0792(6) 0.0716(15) Uani d 1
H H2 0.361649 -0.136545 0.038188 0.086 Uiso calc 1

loop_
_atom_site_aniso_label
_atom_site_aniso_U_11
_atom_site_aniso_U_22
_atom_site_aniso_U_33
_atom_site_aniso_U_12
_atom_site_aniso_U_13
_atom_site_aniso_U_23
Br1 0.0922(5) 0.0604(4) 0.1158(6) 0.0313(3) 0.0164(4) 0.0248(3)
Cl1 0.1014(11) 0.0608(7) 0.0589(8) -0.0126(7) -0.0069(7) 0.0007(6)
Cl2 0.1127(13) 0.0482(7) 0.0933(10) 0.0101(7) 0.0175(9) 0.0065(6)
O1 0.094(3) 0.0564(19) 0.0371(17) -0.0015(16) 0.0027(16) -0.0063(13)
N1 0.062(2) 0.0421(19) 0.0319(17) -0.0021(17) 0.0032(16) 0.0005(14)
N2 0.052(2) 0.047(2) 0.0430(19) -0.0024(17) 0.0010(17) 0.0065(16)
C6 0.042(3) 0.042(2) 0.048(2) -0.0064(19) 0.0082(19) -0.0053(18)
C9 0.044(3) 0.052(2) 0.047(2) -0.001(2) 0.012(2) 0.0049(19)
C7 0.049(3) 0.046(2) 0.041(2) -0.0128(19) 0.004(2) -0.0007(19)
C5 0.060(3) 0.040(2) 0.041(2) -0.003(2) 0.005(2) -0.0070(17)
C10 0.050(3) 0.052(2) 0.044(2) -0.003(2) 0.013(2) 0.0009(18)
C3 0.041(3) 0.052(2) 0.066(3) 0.013(2) 0.013(2) 0.008(2)
C4 0.061(3) 0.050(2) 0.050(2) 0.009(2) 0.004(2) 0.002(2)
C8 0.059(3) 0.047(2) 0.043(2) -0.004(2) 0.007(2) 0.0023(19)
C11 0.062(3) 0.053(3) 0.060(3) 0.003(2) 0.025(3) 0.010(2)
C12 0.068(4) 0.069(3) 0.062(3) 0.017(3) 0.005(3) 0.019(3)
C14 0.058(3) 0.061(3) 0.047(3) 0.006(2) 0.004(2) -0.002(2)
C1 0.085(4) 0.051(3) 0.051(3) 0.000(3) -0.008(2) -0.018(2)
C13 0.069(4) 0.078(4) 0.053(3) 0.012(3) -0.004(3) 0.002(3)
C2 0.076(4) 0.043(3) 0.093(4) 0.006(2) -0.004(3) -0.017(3)

loop_
_atom_type_symbol
_atom_type_description
_atom_type_scat_dispersion_real
_atom_type_scat_dispersion_imag
_atom_type_scat_source
C C 0.0033 0.0016 'International Tables Vol C Tables 4.2.6.8 and 6.1.1.4'
H H 0.0000 0.0000 'International Tables Vol C Tables 4.2.6.8 and 6.1.1.4'
N N 0.0061 0.0033 'International Tables Vol C Tables 4.2.6.8 and 6.1.1.4'
O O 0.0106 0.0060 'International Tables Vol C Tables 4.2.6.8 and 6.1.1.4'
Cl Cl 0.1484 0.1585 'International Tables Vol C Tables 4.2.6.8 and 6.1.1.4'
Br Br -0.2901 2.4595 'International Tables Vol C Tables 4.2.6.8 and 6.1.1.4'

loop_
_geom_angle_atom_site_label_1
_geom_angle_atom_site_label_2
_geom_angle_atom_site_label_3
_geom_angle
C7 N1 N2 117.8(3)
C7 N1 H1N1 121.1
N2 N1 H1N1 121.1
C8 N2 N1 116.2(3)
C5 C6 C1 117.7(4)
C5 C6 C7 124.1(4)
C1 C6 C7 118.2(4)
C14 C9 C10 118.2(4)
C14 C9 C8 119.9(4)
C10 C9 C8 121.9(4)
O1 C7 N1 121.7(4)
O1 C7 C6 121.0(4)
N1 C7 C6 117.3(3)
C4 C5 C6 120.7(4)
C4 C5 H5 119.7
C6 C5 H5 119.7
C9 C10 C11 120.0(4)
C9 C10 Cl1 120.7(3)
C11 C10 Cl1 119.3(3)
C4 C3 C2 120.7(4)
C4 C3 Br1 120.1(3)
C2 C3 Br1 119.1(3)
C3 C4 C5 120.3(4)
C3 C4 H4 119.9
C5 C4 H4 119.9
N2 C8 C9 119.3(4)
N2 C8 H8 120.3
C9 C8 H8 120.3
C12 C11 C10 120.9(4)
C12 C11 Cl2 118.2(4)
C10 C11 Cl2 121.0(4)
C11 C12 C13 118.9(4)
C11 C12 H12 120.6
C13 C12 H12 120.6
C13 C14 C9 121.2(4)
C13 C14 H14 119.4
C9 C14 H14 119.4
C2 C1 C6 121.6(4)
C2 C1 H1 119.2
C6 C1 H1 119.2
C14 C13 C12 120.9(5)
C14 C13 H13 119.6
C12 C13 H13 119.6
C1 C2 C3 118.9(4)
C1 C2 H2 120.5
C3 C2 H2 120.5

loop_
_geom_bond_atom_site_label_1
_geom_bond_atom_site_label_2
_geom_bond_distance
Br1 C3 1.901(4)
Cl1 C10 1.721(4)
Cl2 C11 1.727(5)
O1 C7 1.240(5)
N1 C7 1.356(5)
N1 N2 1.391(4)
N1 H1N1 0.8600
N2 C8 1.271(5)
C6 C5 1.385(5)
C6 C1 1.400(5)
C6 C7 1.486(6)
C9 C14 1.398(6)
C9 C10 1.400(6)
C9 C8 1.464(6)
C5 C4 1.385(6)
C5 H5 0.9300
C10 C11 1.402(6)
C3 C4 1.359(6)
C3 C2 1.385(6)
C4 H4 0.9300
C8 H8 0.9300
C11 C12 1.383(7)
C12 C13 1.386(7)
C12 H12 0.9300
C14 C13 1.377(6)
C14 H14 0.9300
C1 C2 1.372(7)
C1 H1 0.9300
C13 H13 0.9300
C2 H2 0.9300

loop_
_geom_hbond_atom_site_label_D
_geom_hbond_atom_site_label_H
_geom_hbond_atom_site_label_A
_geom_hbond_site_symmetry_A
_geom_hbond_distance_DH
_geom_hbond_distance_HA
_geom_hbond_distance_DA
_geom_hbond_angle_DHA
N1 H1N1 O1 4_566 0.86 2.20 3.003(4) 155
C8 H8 O1 4_566 0.93 2.42 3.234(5) 146

loop_
_geom_torsion_atom_site_label_1
_geom_torsion_atom_site_label_2
_geom_torsion_atom_site_label_3
_geom_torsion_atom_site_label_4
_geom_torsion
C7 N1 N2 C8 -166.9(4)
N2 N1 C7 O1 1.1(6)
N2 N1 C7 C6 -178.0(4)
C5 C6 C7 O1 160.5(4)
C1 C6 C7 O1 -19.2(6)
C5 C6 C7 N1 -20.4(6)
C1 C6 C7 N1 160.0(4)
C1 C6 C5 C4 -1.8(6)
C7 C6 C5 C4 178.5(4)
C14 C9 C10 C11 1.6(6)
C8 C9 C10 C11 -177.3(4)
C14 C9 C10 Cl1 -178.5(3)
C8 C9 C10 Cl1 2.6(6)
C2 C3 C4 C5 0.9(7)
Br1 C3 C4 C5 -177.0(3)
C6 C5 C4 C3 0.3(7)
N1 N2 C8 C9 -177.5(3)
C14 C9 C8 N2 19.2(6)
C10 C9 C8 N2 -162.0(4)
C9 C10 C11 C12 -0.6(7)
Cl1 C10 C11 C12 179.5(4)
C9 C10 C11 Cl2 179.5(3)
Cl1 C10 C11 Cl2 -0.4(5)
C10 C11 C12 C13 -0.7(7)
Cl2 C11 C12 C13 179.2(4)
C10 C9 C14 C13 -1.4(7)
C8 C9 C14 C13 177.5(4)
C5 C6 C1 C2 2.4(7)
C7 C6 C1 C2 -177.9(4)
C9 C14 C13 C12 0.1(7)
C11 C12 C13 C14 0.9(8)
C6 C1 C2 C3 -1.4(8)
C4 C3 C2 C1 -0.3(7)
Br1 C3 C2 C1 177.6(4)

_cod_database_fobs_code 2242847
